data_2233550
loop_
_publ_author_name
'Meyer, Jodi L.'
'LaDuca, Robert L.'

_publ_section_title
;
 \m-1,4-Bis(pyridin-4-ylmethyl)piperazine-\k^2^<i>N</i>:<i>N</i>'-bis[aquabis(3-bromo-5-carboxybenzoato-\k<i>O</i>^1^)copper(II)]
;
_journal_coeditor_code LH5391
_journal_issue 2
_journal_name_full 'Acta Crystallographica Section E'
_journal_page_first m155
_journal_paper_doi 10.1107/S1600536812000979
_journal_volume 68
_journal_year 2012
_chemical_formula_iupac '[Cu2 (C8 H4 Br O4)4 (C16 H20 N4) (H2 O)2]'
_chemical_formula_moiety 'C48 H40 Br4 Cu2 N4 O18'
_chemical_formula_sum 'C48 H40 Br4 Cu2 N4 O18'
_chemical_formula_weight 1407.56
_chemical_name_systematic
;
\m-1,4-Bis(pyridin-4-ylmethyl)piperazine-\k^2^<i>N</i>:<i>N</i>'-
bis[aquabis(3-bromo-5-carboxybenzoato-\k<i>O</i>^1^)copper(II)]
;
_space_group_IT_number 2
_symmetry_cell_setting triclinic
_symmetry_space_group_name_Hall '-P 1'
_symmetry_space_group_name_H-M 'P -1'
_atom_sites_solution_hydrogens geom
_atom_sites_solution_primary direct
_atom_sites_solution_secondary difmap
_audit_creation_method SHELXL-97
_cell_angle_alpha 74.458(3)
_cell_angle_beta 86.358(4)
_cell_angle_gamma 72.908(3)
_cell_formula_units_Z 1
_cell_length_a 7.136(2)
_cell_length_b 11.925(4)
_cell_length_c 16.577(5)
_cell_measurement_reflns_used 9934
_cell_measurement_temperature 173(2)
_cell_measurement_theta_max 25.30
_cell_measurement_theta_min 2.51
_cell_volume 1298.9(7)
_computing_cell_refinement 'SAINT (Bruker, 2006)'
_computing_data_collection 'APEX2 (Bruker, 2006)'
_computing_data_reduction 'SAINT  (Bruker, 2006)'
_computing_molecular_graphics
;
<i>CrystalMaker</i> (Palmer, 2007)
;
_computing_publication_material 'SHELXL97 (Sheldrick, 2008)'
_computing_structure_refinement 'SHELXL97 (Sheldrick, 2008)'
_computing_structure_solution 'SHELXS97 (Sheldrick, 2008)'
_diffrn_ambient_temperature 173(2)
_diffrn_measured_fraction_theta_full 0.999
_diffrn_measured_fraction_theta_max 0.994
_diffrn_measurement_device_type 'Bruker APEXII CCD'
_diffrn_measurement_method '\f and \w scans'
_diffrn_radiation_monochromator graphite
_diffrn_radiation_source 'fine-focus sealed tube'
_diffrn_radiation_type MoK\a
_diffrn_radiation_wavelength 0.71073
_diffrn_reflns_av_R_equivalents 0.0253
_diffrn_reflns_av_sigmaI/netI 0.0205
_diffrn_reflns_limit_h_max 8
_diffrn_reflns_limit_h_min -8
_diffrn_reflns_limit_k_max 14
_diffrn_reflns_limit_k_min -14
_diffrn_reflns_limit_l_max 19
_diffrn_reflns_limit_l_min -19
_diffrn_reflns_number 20701
_diffrn_reflns_theta_full 25.00
_diffrn_reflns_theta_max 25.32
_diffrn_reflns_theta_min 1.95
_exptl_absorpt_coefficient_mu 3.972
_exptl_absorpt_correction_T_max 0.6736
_exptl_absorpt_correction_T_min 0.3196
_exptl_absorpt_correction_type multi-scan
_exptl_absorpt_process_details '(SADABS; Sheldrick, 1996)'
_exptl_crystal_colour blue
_exptl_crystal_density_diffrn 1.799
_exptl_crystal_density_method 'not measured'
_exptl_crystal_description chunk
_exptl_crystal_F_000 698
_exptl_crystal_size_max 0.37
_exptl_crystal_size_mid 0.26
_exptl_crystal_size_min 0.11
_refine_diff_density_max 0.729
_refine_diff_density_min -0.595
_refine_ls_extinction_method none
_refine_ls_goodness_of_fit_ref 1.045
_refine_ls_hydrogen_treatment mixed
_refine_ls_matrix_type full
_refine_ls_number_parameters 355
_refine_ls_number_reflns 4723
_refine_ls_number_restraints 5
_refine_ls_restrained_S_all 1.045
_refine_ls_R_factor_all 0.0396
_refine_ls_R_factor_gt 0.0336
_refine_ls_shift/su_max 0.000
_refine_ls_shift/su_mean 0.000
_refine_ls_structure_factor_coef Fsqd
_refine_ls_weighting_details 'calc w=1/[\s^2^(Fo^2^)+(0.0434P)^2^+2.2722P] where P=(Fo^2^+2Fc^2^)/3'
_refine_ls_weighting_scheme calc
_refine_ls_wR_factor_gt 0.0887
_refine_ls_wR_factor_ref 0.0918
_reflns_number_gt 4142
_reflns_number_total 4723
_reflns_threshold_expression I>2\s(I)
_cod_data_source_file lh5391.cif
_cod_data_source_block I
_cod_original_cell_volume 1299.0(7)
_cod_database_code 2233550
_cod_database_fobs_code 2233550

loop_
_symmetry_equiv_pos_as_xyz
'x, y, z'
'-x, -y, -z'

loop_
_atom_site_type_symbol
_atom_site_label
_atom_site_fract_x
_atom_site_fract_y
_atom_site_fract_z
_atom_site_U_iso_or_equiv
_atom_site_adp_type
_atom_site_calc_flag
_atom_site_refinement_flags
_atom_site_occupancy
_atom_site_symmetry_multiplicity
Cu Cu1 0.24171(6) 0.87361(3) 0.11476(2) 0.02507(11) Uani d . 1 1
Br Br1 -0.40313(7) 1.48207(3) 0.24403(3) 0.05057(14) Uani d . 1 1
Br Br2 0.86689(8) 0.43000(4) -0.07443(3) 0.05927(15) Uani d . 1 1
O O1 0.0823(3) 0.9602(2) 0.18966(14) 0.0362(6) Uani d . 1 1
O O2 0.0127(4) 1.1404(2) 0.09417(14) 0.0400(6) Uani d . 1 1
O O3 -0.1644(4) 0.9305(2) 0.47763(16) 0.0431(6) Uani d D 1 1
H H3A -0.210(6) 0.899(4) 0.5231(17) 0.052 Uiso d D 1 1
O O4 -0.3480(4) 1.0979(2) 0.50793(17) 0.0510(7) Uani d . 1 1
O O5 0.3990(3) 0.7968(2) 0.03553(13) 0.0317(5) Uani d . 1 1
O O6 0.3406(4) 0.9682(2) -0.06839(16) 0.0389(6) Uani d . 1 1
O O7 0.8012(4) 0.7817(2) -0.36611(16) 0.0408(6) Uani d . 1 1
O O8 0.6280(4) 0.9548(2) -0.34293(16) 0.0432(6) Uani d D 1 1
H H8C 0.636(6) 0.990(4) -0.3933(14) 0.052 Uiso d D 1 1
O O9 0.0062(3) 0.8750(2) 0.06054(13) 0.0280(5) Uani d D 1 1
H H9A 0.009(5) 0.861(3) 0.0143(15) 0.034 Uiso d D 1 1
H H9B -0.097(4) 0.925(3) 0.067(2) 0.034 Uiso d D 1 1
N N1 0.4710(4) 0.8158(2) 0.19417(16) 0.0268(6) Uani d . 1 1
N N2 0.9406(5) 0.6125(2) 0.43776(17) 0.0346(7) Uani d . 1 1
C C1 0.4470(5) 0.8125(3) 0.2762(2) 0.0380(8) Uani d . 1 1
H H1 0.3177 0.8370 0.2963 0.046 Uiso calc R 1 1
C C2 0.6023(6) 0.7753(4) 0.3317(2) 0.0448(10) Uani d . 1 1
H H2 0.5788 0.7726 0.3891 0.054 Uiso calc R 1 1
C C3 0.7919(5) 0.7418(3) 0.3041(2) 0.0331(8) Uani d . 1 1
C C4 0.8168(5) 0.7434(3) 0.2208(2) 0.0353(8) Uani d . 1 1
H H4 0.9449 0.7192 0.1995 0.042 Uiso calc R 1 1
C C5 0.6543(5) 0.7804(3) 0.1680(2) 0.0315(7) Uani d . 1 1
H H5 0.6746 0.7807 0.1108 0.038 Uiso calc R 1 1
C C6 0.9650(6) 0.7027(3) 0.3631(2) 0.0399(9) Uani d . 1 1
H H6A 1.0860 0.6686 0.3345 0.048 Uiso calc R 1 1
H H6B 0.9793 0.7743 0.3788 0.048 Uiso calc R 1 1
C C7 1.0859(6) 0.5919(3) 0.5029(2) 0.0418(9) Uani d . 1 1
H H7A 1.0776 0.6696 0.5158 0.050 Uiso calc R 1 1
H H7B 1.2195 0.5599 0.4827 0.050 Uiso calc R 1 1
C C8 0.9526(6) 0.4977(3) 0.4194(2) 0.0400(9) Uani d . 1 1
H H8B 1.0845 0.4643 0.3984 0.048 Uiso calc R 1 1
H H8A 0.8549 0.5117 0.3753 0.048 Uiso calc R 1 1
C C9 -0.1060(4) 1.1335(3) 0.23134(19) 0.0254(7) Uani d . 1 1
C C10 -0.1898(5) 1.2583(3) 0.2111(2) 0.0284(7) Uani d . 1 1
H H10 -0.1788 1.3066 0.1562 0.034 Uiso calc R 1 1
C C11 -0.2900(5) 1.3120(3) 0.2721(2) 0.0317(7) Uani d . 1 1
C C12 -0.3085(5) 1.2433(3) 0.3524(2) 0.0319(7) Uani d . 1 1
H H12 -0.3785 1.2812 0.3934 0.038 Uiso calc R 1 1
C C13 -0.2238(5) 1.1186(3) 0.3724(2) 0.0288(7) Uani d . 1 1
C C14 -0.1224(5) 1.0639(3) 0.3121(2) 0.0277(7) Uani d . 1 1
H H14 -0.0639 0.9784 0.3260 0.033 Uiso calc R 1 1
C C15 0.0040(5) 1.0757(3) 0.1651(2) 0.0279(7) Uani d . 1 1
C C16 -0.2487(5) 1.0454(3) 0.46047(19) 0.0294(7) Uani d . 1 1
C C17 0.5456(4) 0.7858(3) -0.09479(19) 0.0239(6) Uani d . 1 1
C C18 0.5706(4) 0.8441(3) -0.17780(19) 0.0240(6) Uani d . 1 1
H H18 0.5100 0.9288 -0.1986 0.029 Uiso calc R 1 1
C C19 0.6838(5) 0.7784(3) -0.22993(19) 0.0268(7) Uani d . 1 1
C C20 0.7747(5) 0.6545(3) -0.1999(2) 0.0314(7) Uani d . 1 1
H H20 0.8527 0.6092 -0.2354 0.038 Uiso calc R 1 1
C C21 0.7489(5) 0.5990(3) -0.1172(2) 0.0316(7) Uani d . 1 1
C C22 0.6352(5) 0.6626(3) -0.0643(2) 0.0292(7) Uani d . 1 1
H H22 0.6187 0.6223 -0.0077 0.035 Uiso calc R 1 1
C C23 0.4175(4) 0.8580(3) -0.03952(19) 0.0260(7) Uani d . 1 1
C C24 0.7112(5) 0.8415(3) -0.32309(19) 0.0252(7) Uani d . 1 1

loop_
_atom_site_aniso_label
_atom_site_aniso_U_11
_atom_site_aniso_U_22
_atom_site_aniso_U_33
_atom_site_aniso_U_12
_atom_site_aniso_U_13
_atom_site_aniso_U_23
Cu1 0.0300(2) 0.0234(2) 0.01558(19) -0.00011(16) 0.00140(15) -0.00329(15)
Br1 0.0652(3) 0.0247(2) 0.0584(3) -0.00651(18) -0.0128(2) -0.00904(17)
Br2 0.0773(3) 0.0264(2) 0.0558(3) 0.0053(2) 0.0118(2) -0.00513(18)
O1 0.0357(13) 0.0405(15) 0.0253(12) 0.0039(11) -0.0002(10) -0.0128(11)
O2 0.0579(17) 0.0459(15) 0.0229(13) -0.0234(13) 0.0081(11) -0.0123(11)
O3 0.0610(17) 0.0323(14) 0.0280(13) -0.0070(12) 0.0144(12) -0.0047(11)
O4 0.0648(19) 0.0323(14) 0.0424(16) -0.0003(13) 0.0116(14) -0.0051(12)
O5 0.0351(13) 0.0334(13) 0.0207(11) 0.0001(10) 0.0014(9) -0.0084(10)
O6 0.0384(14) 0.0260(13) 0.0429(15) 0.0009(11) 0.0127(11) -0.0074(11)
O7 0.0484(16) 0.0356(14) 0.0350(14) -0.0123(12) 0.0024(12) -0.0037(12)
O8 0.0585(17) 0.0375(15) 0.0266(13) -0.0093(13) 0.0128(12) -0.0046(11)
O9 0.0304(12) 0.0299(12) 0.0183(11) -0.0006(10) 0.0018(9) -0.0065(9)
N1 0.0349(15) 0.0215(13) 0.0198(13) -0.0043(11) 0.0017(11) -0.0030(10)
N2 0.0468(18) 0.0238(14) 0.0284(15) -0.0024(13) -0.0162(13) -0.0037(11)
C1 0.041(2) 0.040(2) 0.0226(17) 0.0046(16) 0.0018(15) -0.0093(15)
C2 0.054(2) 0.044(2) 0.0227(17) 0.0095(18) -0.0071(16) -0.0104(16)
C3 0.044(2) 0.0198(16) 0.0297(18) -0.0044(15) -0.0068(15) 0.0001(13)
C4 0.0334(19) 0.038(2) 0.0301(18) -0.0098(16) 0.0004(14) -0.0019(15)
C5 0.0361(19) 0.0344(18) 0.0214(16) -0.0102(15) 0.0034(14) -0.0038(14)
C6 0.047(2) 0.0309(19) 0.037(2) -0.0070(17) -0.0125(17) -0.0034(15)
C7 0.053(2) 0.0287(18) 0.041(2) -0.0057(17) -0.0224(18) -0.0069(16)
C8 0.054(2) 0.0286(18) 0.0341(19) -0.0036(17) -0.0204(17) -0.0069(15)
C9 0.0234(15) 0.0309(17) 0.0232(15) -0.0074(13) 0.0001(12) -0.0096(13)
C10 0.0292(17) 0.0306(17) 0.0266(16) -0.0105(14) -0.0031(13) -0.0064(13)
C11 0.0321(18) 0.0251(17) 0.0393(19) -0.0073(14) -0.0041(15) -0.0111(14)
C12 0.0318(18) 0.0355(19) 0.0315(18) -0.0092(15) 0.0047(14) -0.0154(15)
C13 0.0295(17) 0.0301(17) 0.0275(17) -0.0085(14) 0.0030(13) -0.0096(14)
C14 0.0279(16) 0.0289(17) 0.0250(16) -0.0056(14) 0.0019(13) -0.0080(13)
C15 0.0260(16) 0.0378(19) 0.0232(16) -0.0100(14) -0.0013(13) -0.0124(14)
C16 0.0289(17) 0.0364(19) 0.0164(15) -0.0131(15) -0.0018(13) 0.0083(14)
C17 0.0228(15) 0.0260(16) 0.0231(15) -0.0058(13) 0.0016(12) -0.0087(13)
C18 0.0227(15) 0.0258(16) 0.0236(15) -0.0071(13) -0.0002(12) -0.0064(13)
C19 0.0261(16) 0.0323(18) 0.0249(16) -0.0131(14) 0.0046(13) -0.0084(14)
C20 0.0311(18) 0.0330(18) 0.0336(18) -0.0093(15) 0.0087(14) -0.0164(15)
C21 0.0340(18) 0.0215(16) 0.0354(18) -0.0024(14) 0.0039(14) -0.0078(14)
C22 0.0330(18) 0.0260(17) 0.0254(16) -0.0060(14) 0.0028(13) -0.0043(13)
C23 0.0234(16) 0.0296(18) 0.0252(16) -0.0051(13) 0.0017(12) -0.0105(14)
C24 0.0253(16) 0.0261(17) 0.0236(16) -0.0186(14) -0.0118(13) 0.0098(13)

loop_
_atom_type_symbol
_atom_type_description
_atom_type_scat_dispersion_real
_atom_type_scat_dispersion_imag
_atom_type_scat_source
C C 0.0033 0.0016 'International Tables Vol C Tables 4.2.6.8 and 6.1.1.4'
H H 0.0000 0.0000 'International Tables Vol C Tables 4.2.6.8 and 6.1.1.4'
N N 0.0061 0.0033 'International Tables Vol C Tables 4.2.6.8 and 6.1.1.4'
O O 0.0106 0.0060 'International Tables Vol C Tables 4.2.6.8 and 6.1.1.4'
Cu Cu 0.3201 1.2651 'International Tables Vol C Tables 4.2.6.8 and 6.1.1.4'
Br Br -0.2901 2.4595 'International Tables Vol C Tables 4.2.6.8 and 6.1.1.4'

loop_
_geom_angle_atom_site_label_1
_geom_angle_atom_site_label_2
_geom_angle_atom_site_label_3
_geom_angle_site_symmetry_1
_geom_angle_site_symmetry_3
_geom_angle
O5 Cu1 O1 . . 176.53(10)
O5 Cu1 O9 . . 89.58(10)
O1 Cu1 O9 . . 90.21(10)
O5 Cu1 N1 . . 90.77(10)
O1 Cu1 N1 . . 90.64(10)
O9 Cu1 N1 . . 159.57(10)
C15 O1 Cu1 . . 120.4(2)
C16 O3 H3A . . 107(3)
C23 O5 Cu1 . . 121.0(2)
C24 O8 H8C . . 115(3)
Cu1 O9 H9A . . 122(3)
Cu1 O9 H9B . . 117(3)
H9A O9 H9B . . 112(3)
C5 N1 C1 . . 117.1(3)
C5 N1 Cu1 . . 121.3(2)
C1 N1 Cu1 . . 121.5(2)
C6 N2 C8 . . 111.4(3)
C6 N2 C7 . . 111.6(3)
C8 N2 C7 . . 109.6(3)
N1 C1 C2 . . 122.6(3)
N1 C1 H1 . . 118.7
C2 C1 H1 . . 118.7
C1 C2 C3 . . 120.1(3)
C1 C2 H2 . . 119.9
C3 C2 H2 . . 119.9
C4 C3 C2 . . 117.4(3)
C4 C3 C6 . . 121.3(3)
C2 C3 C6 . . 121.4(3)
C3 C4 C5 . . 119.8(3)
C3 C4 H4 . . 120.1
C5 C4 H4 . . 120.1
N1 C5 C4 . . 122.9(3)
N1 C5 H5 . . 118.6
C4 C5 H5 . . 118.6
N2 C6 C3 . . 111.0(3)
N2 C6 H6A . . 109.4
C3 C6 H6A . . 109.4
N2 C6 H6B . . 109.4
C3 C6 H6B . . 109.4
H6A C6 H6B . . 108.0
N2 C7 C8 . 2_766 109.4(3)
N2 C7 H7A . . 109.8
C8 C7 H7A 2_766 . 109.8
N2 C7 H7B . . 109.8
C8 C7 H7B 2_766 . 109.8
H7A C7 H7B . . 108.2
N2 C8 C7 . 2_766 110.3(3)
N2 C8 H8B . . 109.6
C7 C8 H8B 2_766 . 109.6
N2 C8 H8A . . 109.6
C7 C8 H8A 2_766 . 109.6
H8B C8 H8A . . 108.1
C10 C9 C14 . . 119.8(3)
C10 C9 C15 . . 119.0(3)
C14 C9 C15 . . 121.1(3)
C9 C10 C11 . . 119.2(3)
C9 C10 H10 . . 120.4
C11 C10 H10 . . 120.4
C12 C11 C10 . . 121.3(3)
C12 C11 Br1 . . 119.8(3)
C10 C11 Br1 . . 118.9(3)
C11 C12 C13 . . 119.2(3)
C11 C12 H12 . . 120.4
C13 C12 H12 . . 120.4
C12 C13 C14 . . 120.0(3)
C12 C13 C16 . . 118.0(3)
C14 C13 C16 . . 121.9(3)
C13 C14 C9 . . 120.4(3)
C13 C14 H14 . . 119.8
C9 C14 H14 . . 119.8
O2 C15 O1 . . 126.0(3)
O2 C15 C9 . . 119.0(3)
O1 C15 C9 . . 115.0(3)
O4 C16 O3 . . 125.1(3)
O4 C16 C13 . . 118.3(3)
O3 C16 C13 . . 116.6(3)
C22 C17 C18 . . 120.1(3)
C22 C17 C23 . . 120.7(3)
C18 C17 C23 . . 119.2(3)
C19 C18 C17 . . 119.9(3)
C19 C18 H18 . . 120.1
C17 C18 H18 . . 120.1
C18 C19 C20 . . 120.5(3)
C18 C19 C24 . . 120.6(3)
C20 C19 C24 . . 118.8(3)
C21 C20 C19 . . 118.5(3)
C21 C20 H20 . . 120.8
C19 C20 H20 . . 120.8
C20 C21 C22 . . 122.0(3)
C20 C21 Br2 . . 119.7(2)
C22 C21 Br2 . . 118.3(3)
C21 C22 C17 . . 119.1(3)
C21 C22 H22 . . 120.5
C17 C22 H22 . . 120.5
O6 C23 O5 . . 125.5(3)
O6 C23 C17 . . 119.3(3)
O5 C23 C17 . . 115.2(3)
O7 C24 O8 . . 128.0(3)
O7 C24 C19 . . 118.5(3)
O8 C24 C19 . . 113.5(3)

loop_
_geom_bond_atom_site_label_1
_geom_bond_atom_site_label_2
_geom_bond_site_symmetry_2
_geom_bond_distance
Cu1 O5 . 1.918(2)
Cu1 O1 . 1.928(2)
Cu1 O9 . 1.949(2)
Cu1 N1 . 2.002(3)
Br1 C11 . 1.887(3)
Br2 C21 . 1.894(3)
O1 C15 . 1.285(4)
O2 C15 . 1.230(4)
O3 C16 . 1.284(4)
O3 H3A . 0.840(19)
O4 C16 . 1.202(4)
O5 C23 . 1.283(4)
O6 C23 . 1.237(4)
O7 C24 . 1.173(4)
O8 C24 . 1.265(4)
O8 H8C . 0.836(19)
O9 H9A . 0.827(18)
O9 H9B . 0.824(18)
N1 C5 . 1.334(4)
N1 C1 . 1.351(4)
N2 C6 . 1.445(5)
N2 C8 . 1.458(4)
N2 C7 . 1.467(4)
C1 C2 . 1.376(5)
C1 H1 . 0.9500
C2 C3 . 1.378(5)
C2 H2 . 0.9500
C3 C4 . 1.377(5)
C3 C6 . 1.507(5)
C4 C5 . 1.387(5)
C4 H4 . 0.9500
C5 H5 . 0.9500
C6 H6A . 0.9900
C6 H6B . 0.9900
C7 C8 2_766 1.506(5)
C7 H7A . 0.9900
C7 H7B . 0.9900
C8 C7 2_766 1.506(5)
C8 H8B . 0.9900
C8 H8A . 0.9900
C9 C10 . 1.386(5)
C9 C14 . 1.391(5)
C9 C15 . 1.509(4)
C10 C11 . 1.390(5)
C10 H10 . 0.9500
C11 C12 . 1.385(5)
C12 C13 . 1.386(5)
C12 H12 . 0.9500
C13 C14 . 1.388(5)
C13 C16 . 1.517(4)
C14 H14 . 0.9500
C17 C22 . 1.383(4)
C17 C18 . 1.392(4)
C17 C23 . 1.507(4)
C18 C19 . 1.384(4)
C18 H18 . 0.9500
C19 C20 . 1.390(5)
C19 C24 . 1.554(4)
C20 C21 . 1.380(5)
C20 H20 . 0.9500
C21 C22 . 1.381(5)
C22 H22 . 0.9500

loop_
_geom_hbond_atom_site_label_D
_geom_hbond_atom_site_label_H
_geom_hbond_atom_site_label_A
_geom_hbond_site_symmetry_A
_geom_hbond_distance_DH
_geom_hbond_distance_HA
_geom_hbond_distance_DA
_geom_hbond_angle_DHA
_geom_hbond_publ_flag
O3 H3A O7 1_456 0.840(19) 1.98(3) 2.763(4) 155(4) y
O8 H8C O4 1_654 0.836(19) 1.81(2) 2.629(4) 166(4) y
O9 H9A O2 2_575 0.827(18) 1.82(2) 2.635(3) 169(4) y
O9 H9B O6 2_575 0.824(18) 1.83(2) 2.647(3) 171(4) y

loop_
_geom_torsion_atom_site_label_1
_geom_torsion_atom_site_label_2
_geom_torsion_atom_site_label_3
_geom_torsion_atom_site_label_4
_geom_torsion_site_symmetry_4
_geom_torsion
O9 Cu1 O1 C15 . -79.5(2)
N1 Cu1 O1 C15 . 120.9(2)
O9 Cu1 O5 C23 . 77.0(2)
N1 Cu1 O5 C23 . -123.5(2)
O5 Cu1 N1 C5 . 19.0(3)
O1 Cu1 N1 C5 . -157.8(3)
O9 Cu1 N1 C5 . 109.9(3)
O5 Cu1 N1 C1 . -162.0(3)
O1 Cu1 N1 C1 . 21.2(3)
O9 Cu1 N1 C1 . -71.1(4)
C5 N1 C1 C2 . 0.2(5)
Cu1 N1 C1 C2 . -178.8(3)
N1 C1 C2 C3 . 1.4(6)
C1 C2 C3 C4 . -2.2(6)
C1 C2 C3 C6 . 178.9(4)
C2 C3 C4 C5 . 1.4(5)
C6 C3 C4 C5 . -179.7(3)
C1 N1 C5 C4 . -1.0(5)
Cu1 N1 C5 C4 . 178.0(3)
C3 C4 C5 N1 . 0.2(5)
C8 N2 C6 C3 . 68.9(4)
C7 N2 C6 C3 . -168.3(3)
C4 C3 C6 N2 . -129.7(4)
C2 C3 C6 N2 . 49.1(5)
C6 N2 C7 C8 2_766 177.1(3)
C8 N2 C7 C8 2_766 -59.0(4)
C6 N2 C8 C7 2_766 -176.4(3)
C7 N2 C8 C7 2_766 59.5(5)
C14 C9 C10 C11 . -0.3(5)
C15 C9 C10 C11 . -179.5(3)
C9 C10 C11 C12 . -0.3(5)
C9 C10 C11 Br1 . 179.9(2)
C10 C11 C12 C13 . 0.6(5)
Br1 C11 C12 C13 . -179.6(2)
C11 C12 C13 C14 . -0.3(5)
C11 C12 C13 C16 . -179.2(3)
C12 C13 C14 C9 . -0.3(5)
C16 C13 C14 C9 . 178.6(3)
C10 C9 C14 C13 . 0.6(5)
C15 C9 C14 C13 . 179.8(3)
Cu1 O1 C15 O2 . 3.3(5)
Cu1 O1 C15 C9 . -176.2(2)
C10 C9 C15 O2 . -1.7(5)
C14 C9 C15 O2 . 179.1(3)
C10 C9 C15 O1 . 177.9(3)
C14 C9 C15 O1 . -1.4(4)
C12 C13 C16 O4 . 3.3(5)
C14 C13 C16 O4 . -175.6(3)
C12 C13 C16 O3 . -178.3(3)
C14 C13 C16 O3 . 2.8(5)
C22 C17 C18 C19 . 0.6(5)
C23 C17 C18 C19 . -178.4(3)
C17 C18 C19 C20 . -0.7(5)
C17 C18 C19 C24 . 179.2(3)
C18 C19 C20 C21 . 0.1(5)
C24 C19 C20 C21 . -179.7(3)
C19 C20 C21 C22 . 0.5(5)
C19 C20 C21 Br2 . 179.0(2)
C20 C21 C22 C17 . -0.5(5)
Br2 C21 C22 C17 . -179.0(2)
C18 C17 C22 C21 . 0.0(5)
C23 C17 C22 C21 . 179.0(3)
Cu1 O5 C23 O6 . 0.1(5)
Cu1 O5 C23 C17 . 180.0(2)
C22 C17 C23 O6 . 179.4(3)
C18 C17 C23 O6 . -1.6(5)
C22 C17 C23 O5 . -0.4(4)
C18 C17 C23 O5 . 178.6(3)
C18 C19 C24 O7 . -176.8(3)
C20 C19 C24 O7 . 3.1(4)
C18 C19 C24 O8 . 2.5(4)
C20 C19 C24 O8 . -177.6(3)
